data_1553938
loop_
_publ_author_name
'Zhang, Chen'
'Pi, Junxia'
'Chen, Shu'
'Liu, Ping'
'Sun, Peipei'

_publ_section_title
;
 Construction of a 4H-pyrido[4,3,2-gh]phenanthridin-5(6H)-one skeleton via
 a catalyst-free radical cascade addition/cyclization using azo compounds
 as radical sources
;
_journal_issue 5
_journal_name_full 'Organic Chemistry Frontiers'
_journal_page_first 793
_journal_paper_doi 10.1039/C7QO00926G
_journal_volume 5
_journal_year 2018
_chemical_formula_moiety 'C27 H23 N3 O'
_chemical_formula_sum 'C27 H23 N3 O'
_chemical_formula_weight 405.48
_space_group_crystal_system tetragonal
_space_group_IT_number 110
_space_group_name_Hall 'I 4bw -2c'
_space_group_name_H-M_alt 'I 41 c d'
_atom_sites_solution_hydrogens geom
_atom_sites_solution_primary dual
_audit_creation_date 2017-09-01
_audit_creation_method
;
Olex2 1.2
(compiled 2017.03.28 svn.r3405 for OlexSys, GUI svn.r5381)
;
_audit_update_record
;
2017-09-01 deposited with the CCDC.
2017-11-22 downloaded from the CCDC.
;
_cell_angle_alpha 90
_cell_angle_beta 90
_cell_angle_gamma 90
_cell_formula_units_Z 16
_cell_length_a 31.825(9)
_cell_length_b 31.825(9)
_cell_length_c 8.303(2)
_cell_measurement_reflns_used 6792
_cell_measurement_temperature 296(2)
_cell_measurement_theta_max 25.77
_cell_measurement_theta_min 2.56
_cell_volume 8410(4)
_computing_cell_refinement 'Bruker SAINT'
_computing_data_collection 'Bruker APEX2'
_computing_data_reduction 'Bruker SAINT'
_computing_molecular_graphics 'Olex2 (Dolomanov et al., 2009)'
_computing_publication_material 'Olex2 (Dolomanov et al., 2009)'
_computing_structure_refinement 'ShelXL (Sheldrick, 2015)'
_computing_structure_solution 'ShelXT (Sheldrick, 2015)'
_diffrn_ambient_temperature 296.15
_diffrn_measured_fraction_theta_full 0.996
_diffrn_measured_fraction_theta_max 0.996
_diffrn_measurement_device_type 'Bruker APEX-II CCD'
_diffrn_measurement_method '\f and \w scans'
_diffrn_radiation_type MoK\a
_diffrn_radiation_wavelength 0.71073
_diffrn_reflns_av_R_equivalents 0.0488
_diffrn_reflns_av_unetI/netI 0.0284
_diffrn_reflns_Laue_measured_fraction_full 0.996
_diffrn_reflns_Laue_measured_fraction_max 0.996
_diffrn_reflns_limit_h_max 37
_diffrn_reflns_limit_h_min -37
_diffrn_reflns_limit_k_max 37
_diffrn_reflns_limit_k_min -37
_diffrn_reflns_limit_l_max 9
_diffrn_reflns_limit_l_min -6
_diffrn_reflns_number 22708
_diffrn_reflns_point_group_measured_fraction_full 0.818
_diffrn_reflns_point_group_measured_fraction_max 0.818
_diffrn_reflns_theta_full 25.007
_diffrn_reflns_theta_max 25.007
_diffrn_reflns_theta_min 2.024
_exptl_absorpt_coefficient_mu 0.079
_exptl_absorpt_correction_T_max 0.7456
_exptl_absorpt_correction_T_min 0.5842
_exptl_absorpt_correction_type multi-scan
_exptl_crystal_colour 'clear light colourless'
_exptl_crystal_colour_lustre clear
_exptl_crystal_colour_modifier light
_exptl_crystal_colour_primary colourless
_exptl_crystal_density_diffrn 1.281
_exptl_crystal_description needle
_exptl_crystal_F_000 3424
_exptl_crystal_size_max 0.27
_exptl_crystal_size_mid 0.25
_exptl_crystal_size_min 0.22
_refine_diff_density_max 0.208
_refine_diff_density_min -0.245
_refine_diff_density_rms 0.054
_refine_ls_abs_structure_details
;
 Flack x determined using 924 quotients [(I+)-(I-)]/[(I+)+(I-)]
 (Parsons, Flack and Wagner, Acta Cryst. B69 (2013) 249-259).
;
_refine_ls_abs_structure_Flack -0.3(8)
_refine_ls_extinction_method none
_refine_ls_goodness_of_fit_ref 1.126
_refine_ls_hydrogen_treatment constr
_refine_ls_matrix_type full
_refine_ls_number_parameters 283
_refine_ls_number_reflns 3034
_refine_ls_number_restraints 1
_refine_ls_restrained_S_all 1.125
_refine_ls_R_factor_all 0.0381
_refine_ls_R_factor_gt 0.0329
_refine_ls_shift/su_max 0.001
_refine_ls_shift/su_mean 0.000
_refine_ls_structure_factor_coef Fsqd
_refine_ls_weighting_details 'w=1/[\s^2^(Fo^2^)+(0.0567P)^2^+2.3597P] where P=(Fo^2^+2Fc^2^)/3'
_refine_ls_weighting_scheme calc
_refine_ls_wR_factor_gt 0.0924
_refine_ls_wR_factor_ref 0.0969
_reflns_Friedel_coverage 0.525
_reflns_Friedel_fraction_full 0.611
_reflns_Friedel_fraction_max 0.611
_reflns_number_gt 2842
_reflns_number_total 3034
_reflns_threshold_expression 'I > 2\s(I)'
_cod_data_source_file c7qo00926g2.cif
_cod_data_source_block mo_20170619py_dbn_0m_a
_cod_original_cell_volume 8409(5)
_cod_database_code 1553938
_shelx_shelxl_version_number 2016/4
_shelx_space_group_comment
;
The symmetry employed for this shelxl refinement is uniquely defined
by the following loop, which should always be used as a source of
symmetry information in preference to the above space-group names.
They are only intended as comments.
;
_shelx_estimated_absorpt_t_max 0.983
_shelx_estimated_absorpt_t_min 0.979
_olex2_refinement_description
;
1. Fixed Uiso
 At 1.2 times of:
  All C(H) groups, All C(H,H) groups
 At 1.5 times of:
  All C(H,H,H) groups
2.a Secondary CH2 refined with riding coordinates:
 C23(H23A,H23B)
2.b Aromatic/amide H refined with riding coordinates:
 C2(H2), C3(H3), C4(H4), C5(H5), C8(H8), C9(H9), C10(H10), C18(H18), C19(H19),
 C20(H20), C21(H21), C22(H22)
2.c Idealised Me refined as rotating group:
 C13(H13A,H13B,H13C), C25(H25A,H25B,H25C), C26(H26A,H26B,H26C)
;
_olex2_submission_special_instructions 'No special instructions were received'

loop_
_space_group_symop_operation_xyz
'x, y, z'
'-x+1/2, -y+1/2, z+1/2'
'-y, x+1/2, z+1/4'
'y+1/2, -x, z+3/4'
'x, -y, z+1/2'
'-x+1/2, y+1/2, z'
'-y, -x+1/2, z+3/4'
'y+1/2, x, z+1/4'
'x+1/2, y+1/2, z+1/2'
'-x+1, -y+1, z+1'
'-y+1/2, x+1, z+3/4'
'y+1, -x+1/2, z+5/4'
'x+1/2, -y+1/2, z+1'
'-x+1, y+1, z+1/2'
'-y+1/2, -x+1, z+5/4'
'y+1, x+1/2, z+3/4'

loop_
_atom_site_label
_atom_site_type_symbol
_atom_site_fract_x
_atom_site_fract_y
_atom_site_fract_z
_atom_site_U_iso_or_equiv
_atom_site_adp_type
_atom_site_occupancy
_atom_site_site_symmetry_order
_atom_site_calc_flag
_atom_site_refinement_flags_posn
C1 C -1.28791(7) -0.94307(7) -1.6591(3) 0.0206(6) Uani 1 1 d .
C2 C -1.26691(7) -0.98055(8) -1.6165(4) 0.0254(6) Uani 1 1 d .
H2 H -1.278850 -0.998797 -1.541949 0.030 Uiso 1 1 calc R
C3 C -1.22889(8) -0.99000(8) -1.6852(4) 0.0300(7) Uani 1 1 d .
H3 H -1.214903 -1.014500 -1.655994 0.036 Uiso 1 1 calc R
C4 C -1.21118(8) -0.96311(9) -1.7983(4) 0.0338(7) Uani 1 1 d .
H4 H -1.185673 -0.970115 -1.845910 0.041 Uiso 1 1 calc R
C5 C -1.23082(8) -0.92645(9) -1.8405(4) 0.0305(7) Uani 1 1 d .
H5 H -1.218439 -0.908777 -1.916011 0.037 Uiso 1 1 calc R
C6 C -1.26964(7) -0.91516(8) -1.7705(3) 0.0218(6) Uani 1 1 d .
C7 C -1.29024(7) -0.87528(8) -1.7987(3) 0.0225(6) Uani 1 1 d .
C8 C -1.27454(8) -0.84433(9) -1.9036(4) 0.0295(6) Uani 1 1 d .
H8 H -1.250903 -0.849765 -1.966075 0.035 Uiso 1 1 calc R
C9 C -1.29428(9) -0.80611(9) -1.9133(4) 0.0352(7) Uani 1 1 d .
H9 H -1.284110 -0.786002 -1.984641 0.042 Uiso 1 1 calc R
C10 C -1.32919(8) -0.79671(8) -1.8188(4) 0.0315(7) Uani 1 1 d .
H10 H -1.341433 -0.770225 -1.825115 0.038 Uiso 1 1 calc R
C11 C -1.34570(7) -0.82643(7) -1.7161(4) 0.0227(6) Uani 1 1 d .
C12 C -1.32704(7) -0.86686(7) -1.7096(3) 0.0197(5) Uani 1 1 d .
C13 C -1.39149(10) -0.77250(8) -1.5921(5) 0.0378(8) Uani 1 1 d .
H13A H -1.409884 -0.769765 -1.501058 0.057 Uiso 1 1 calc GR
H13B H -1.405638 -0.762893 -1.687314 0.057 Uiso 1 1 calc GR
H13C H -1.366705 -0.755909 -1.574784 0.057 Uiso 1 1 calc GR
C14 C -1.39810(7) -0.84555(8) -1.5132(3) 0.0226(6) Uani 1 1 d .
C15 C -1.38779(7) -0.89213(7) -1.5379(3) 0.0205(6) Uani 1 1 d .
C16 C -1.34436(7) -0.89911(7) -1.6105(3) 0.0194(5) Uani 1 1 d .
C17 C -1.42087(7) -0.90957(8) -1.6589(4) 0.0229(6) Uani 1 1 d .
C18 C -1.45279(8) -0.88486(8) -1.7224(4) 0.0262(6) Uani 1 1 d .
H18 H -1.454916 -0.856812 -1.691973 0.031 Uiso 1 1 calc R
C19 C -1.48157(8) -0.90153(9) -1.8307(4) 0.0308(6) Uani 1 1 d .
H19 H -1.502554 -0.884485 -1.873236 0.037 Uiso 1 1 calc R
C20 C -1.47926(8) -0.94296(9) -1.8753(4) 0.0362(7) Uani 1 1 d .
H20 H -1.498644 -0.954108 -1.947375 0.043 Uiso 1 1 calc R
C21 C -1.44767(9) -0.96813(9) -1.8117(5) 0.0400(8) Uani 1 1 d .
H21 H -1.445966 -0.996297 -1.840843 0.048 Uiso 1 1 calc R
C22 C -1.41876(8) -0.95142(8) -1.7052(4) 0.0317(7) Uani 1 1 d .
H22 H -1.397601 -0.968468 -1.663916 0.038 Uiso 1 1 calc R
C23 C -1.39258(7) -0.91523(8) -1.3766(4) 0.0219(6) Uani 1 1 d .
H23A H -1.387096 -0.944808 -1.395370 0.026 Uiso 1 1 calc R
H23B H -1.421678 -0.912796 -1.343108 0.026 Uiso 1 1 calc R
C24 C -1.36419(8) -0.90059(8) -1.2324(4) 0.0242(6) Uani 1 1 d .
C25 C -1.39138(10) -0.88814(10) -1.0879(4) 0.0384(7) Uani 1 1 d .
H25A H -1.409976 -0.865766 -1.118402 0.058 Uiso 1 1 calc GR
H25B H -1.373645 -0.878921 -1.001293 0.058 Uiso 1 1 calc GR
H25C H -1.407578 -0.911946 -1.053342 0.058 Uiso 1 1 calc GR
C26 C -1.33332(9) -0.93561(9) -1.1826(4) 0.0357(7) Uani 1 1 d .
H26A H -1.315504 -0.925601 -1.097590 0.054 Uiso 1 1 calc GR
H26B H -1.316412 -0.943409 -1.273598 0.054 Uiso 1 1 calc GR
H26C H -1.348831 -0.959629 -1.145757 0.054 Uiso 1 1 calc GR
C27 C -1.33880(8) -0.86328(8) -1.2764(4) 0.0268(6) Uani 1 1 d .
N1 N -1.37959(6) -0.81684(6) -1.6121(3) 0.0228(5) Uani 1 1 d .
N2 N -1.32620(6) -0.93518(6) -1.5838(3) 0.0201(5) Uani 1 1 d .
N3 N -1.31929(8) -0.83407(8) -1.3074(4) 0.0378(6) Uani 1 1 d .
O1 O -1.42456(6) -0.83546(6) -1.4137(3) 0.0284(5) Uani 1 1 d .

loop_
_atom_site_aniso_label
_atom_site_aniso_U_11
_atom_site_aniso_U_22
_atom_site_aniso_U_33
_atom_site_aniso_U_23
_atom_site_aniso_U_13
_atom_site_aniso_U_12
C1 0.0171(11) 0.0224(12) 0.0221(15) -0.0056(11) -0.0035(11) -0.0011(9)
C2 0.0251(12) 0.0212(11) 0.0300(16) -0.0051(12) -0.0042(12) 0.0014(9)
C3 0.0249(12) 0.0263(13) 0.0388(19) -0.0082(13) -0.0021(13) 0.0053(10)
C4 0.0222(13) 0.0405(15) 0.0388(19) -0.0115(14) 0.0040(13) 0.0073(11)
C5 0.0233(13) 0.0388(15) 0.0293(17) -0.0033(14) 0.0026(13) 0.0013(10)
C6 0.0188(11) 0.0273(13) 0.0194(15) -0.0052(11) -0.0022(10) -0.0014(9)
C7 0.0204(12) 0.0301(13) 0.0170(14) -0.0026(12) -0.0022(11) -0.0032(9)
C8 0.0252(13) 0.0382(15) 0.0251(17) 0.0058(13) 0.0024(12) -0.0042(11)
C9 0.0348(14) 0.0397(15) 0.0311(19) 0.0150(14) -0.0020(14) -0.0056(12)
C10 0.0337(14) 0.0263(13) 0.0344(19) 0.0101(13) -0.0047(13) 0.0017(11)
C11 0.0204(12) 0.0244(12) 0.0232(16) 0.0009(11) -0.0055(11) 0.0000(9)
C12 0.0194(12) 0.0224(12) 0.0173(14) -0.0003(11) -0.0051(11) -0.0021(9)
C13 0.0459(16) 0.0221(12) 0.046(2) 0.0028(14) 0.0032(16) 0.0089(11)
C14 0.0174(12) 0.0262(13) 0.0243(16) -0.0018(12) -0.0045(11) 0.0024(10)
C15 0.0190(11) 0.0200(12) 0.0225(16) 0.0007(11) -0.0001(11) 0.0000(9)
C16 0.0193(11) 0.0198(11) 0.0192(14) -0.0026(11) -0.0047(11) -0.0012(9)
C17 0.0161(11) 0.0285(13) 0.0241(16) -0.0008(12) 0.0011(11) -0.0022(9)
C18 0.0214(12) 0.0304(13) 0.0267(17) 0.0011(13) 0.0001(12) 0.0015(10)
C19 0.0199(12) 0.0412(15) 0.0314(18) 0.0062(14) -0.0043(13) -0.0022(11)
C20 0.0253(13) 0.0443(16) 0.039(2) -0.0028(15) -0.0070(14) -0.0116(11)
C21 0.0355(15) 0.0324(14) 0.052(2) -0.0072(15) -0.0097(16) -0.0072(12)
C22 0.0273(13) 0.0266(14) 0.0411(19) -0.0022(14) -0.0044(14) 0.0004(10)
C23 0.0189(11) 0.0243(12) 0.0225(15) -0.0002(11) 0.0013(11) 0.0007(9)
C24 0.0244(13) 0.0280(13) 0.0202(15) 0.0006(11) -0.0020(12) 0.0040(10)
C25 0.0396(16) 0.0516(17) 0.0239(18) -0.0027(15) 0.0052(14) 0.0026(13)
C26 0.0393(16) 0.0358(15) 0.0320(19) 0.0025(14) -0.0113(14) 0.0077(12)
C27 0.0256(13) 0.0319(14) 0.0229(16) -0.0034(13) -0.0050(12) 0.0025(11)
N1 0.0246(10) 0.0192(10) 0.0247(13) 0.0009(10) -0.0031(10) 0.0032(8)
N2 0.0170(9) 0.0184(9) 0.0249(13) -0.0015(10) -0.0004(9) 0.0003(7)
N3 0.0366(13) 0.0413(14) 0.0355(17) 0.0009(13) -0.0086(12) -0.0047(11)
O1 0.0272(9) 0.0306(9) 0.0275(12) -0.0040(9) 0.0028(9) 0.0094(7)

loop_
_atom_type_symbol
_atom_type_description
_atom_type_scat_dispersion_real
_atom_type_scat_dispersion_imag
_atom_type_scat_source
C C 0.0033 0.0016 'International Tables Vol C Tables 4.2.6.8 and 6.1.1.4'
H H 0.0000 0.0000 'International Tables Vol C Tables 4.2.6.8 and 6.1.1.4'
N N 0.0061 0.0033 'International Tables Vol C Tables 4.2.6.8 and 6.1.1.4'
O O 0.0106 0.0060 'International Tables Vol C Tables 4.2.6.8 and 6.1.1.4'

loop_
_geom_angle_atom_site_label_1
_geom_angle_atom_site_label_2
_geom_angle_atom_site_label_3
_geom_angle
C6 C1 C2 120.1(2)
N2 C1 C2 117.0(2)
N2 C1 C6 122.9(2)
C1 C2 H2 120.0
C3 C2 C1 119.9(3)
C3 C2 H2 120.0
C2 C3 H3 119.9
C2 C3 C4 120.3(2)
C4 C3 H3 119.9
C3 C4 H4 119.6
C5 C4 C3 120.8(3)
C5 C4 H4 119.6
C4 C5 H5 119.6
C4 C5 C6 120.7(3)
C6 C5 H5 119.6
C1 C6 C5 118.1(2)
C1 C6 C7 118.2(2)
C5 C6 C7 123.6(2)
C8 C7 C6 123.6(2)
C8 C7 C12 119.1(2)
C12 C7 C6 117.2(2)
C7 C8 H8 120.2
C9 C8 C7 119.7(3)
C9 C8 H8 120.2
C8 C9 H9 119.2
C8 C9 C10 121.5(3)
C10 C9 H9 119.2
C9 C10 H10 119.8
C11 C10 C9 120.4(2)
C11 C10 H10 119.8
C10 C11 C12 119.2(2)
C10 C11 N1 121.4(2)
N1 C11 C12 119.4(2)
C7 C12 C11 120.0(2)
C7 C12 C16 119.1(2)
C11 C12 C16 120.9(2)
H13A C13 H13B 109.5
H13A C13 H13C 109.5
H13B C13 H13C 109.5
N1 C13 H13A 109.5
N1 C13 H13B 109.5
N1 C13 H13C 109.5
N1 C14 C15 118.4(2)
O1 C14 C15 119.5(2)
O1 C14 N1 121.9(2)
C14 C15 C17 106.6(2)
C14 C15 C23 109.0(2)
C16 C15 C14 112.86(19)
C16 C15 C17 107.8(2)
C16 C15 C23 111.4(2)
C23 C15 C17 108.96(19)
C12 C16 C15 118.3(2)
N2 C16 C12 124.1(2)
N2 C16 C15 117.6(2)
C18 C17 C15 122.5(2)
C22 C17 C15 119.2(2)
C22 C17 C18 118.3(3)
C17 C18 H18 119.6
C17 C18 C19 120.8(2)
C19 C18 H18 119.6
C18 C19 H19 119.8
C20 C19 C18 120.4(3)
C20 C19 H19 119.8
C19 C20 H20 120.3
C19 C20 C21 119.4(3)
C21 C20 H20 120.3
C20 C21 H21 119.9
C22 C21 C20 120.2(3)
C22 C21 H21 119.9
C17 C22 H22 119.5
C21 C22 C17 120.9(3)
C21 C22 H22 119.5
C15 C23 H23A 107.9
C15 C23 H23B 107.9
C15 C23 C24 117.8(2)
H23A C23 H23B 107.2
C24 C23 H23A 107.9
C24 C23 H23B 107.9
C25 C24 C23 110.4(2)
C25 C24 C26 109.7(3)
C26 C24 C23 110.9(2)
C27 C24 C23 111.3(2)
C27 C24 C25 107.1(2)
C27 C24 C26 107.3(2)
C24 C25 H25A 109.5
C24 C25 H25B 109.5
C24 C25 H25C 109.5
H25A C25 H25B 109.5
H25A C25 H25C 109.5
H25B C25 H25C 109.5
C24 C26 H26A 109.5
C24 C26 H26B 109.5
C24 C26 H26C 109.5
H26A C26 H26B 109.5
H26A C26 H26C 109.5
H26B C26 H26C 109.5
N3 C27 C24 178.6(3)
C11 N1 C13 118.2(2)
C14 N1 C11 123.57(19)
C14 N1 C13 117.6(2)
C16 N2 C1 118.0(2)

loop_
_geom_bond_atom_site_label_1
_geom_bond_atom_site_label_2
_geom_bond_distance
C1 C2 1.412(3)
C1 C6 1.408(4)
C1 N2 1.392(3)
C2 H2 0.9300
C2 C3 1.371(4)
C3 H3 0.9300
C3 C4 1.390(4)
C4 H4 0.9300
C4 C5 1.369(4)
C5 H5 0.9300
C5 C6 1.411(4)
C6 C7 1.448(4)
C7 C8 1.406(4)
C7 C12 1.411(4)
C8 H8 0.9300
C8 C9 1.371(4)
C9 H9 0.9300
C9 C10 1.393(4)
C10 H10 0.9300
C10 C11 1.378(4)
C11 C12 1.418(3)
C11 N1 1.415(4)
C12 C16 1.426(4)
C13 H13A 0.9600
C13 H13B 0.9600
C13 H13C 0.9600
C13 N1 1.470(3)
C14 C15 1.532(3)
C14 N1 1.363(3)
C14 O1 1.222(3)
C15 C16 1.524(3)
C15 C17 1.558(4)
C15 C23 1.535(4)
C16 N2 1.304(3)
C17 C18 1.388(4)
C17 C22 1.388(4)
C18 H18 0.9300
C18 C19 1.389(4)
C19 H19 0.9300
C19 C20 1.372(4)
C20 H20 0.9300
C20 C21 1.390(4)
C21 H21 0.9300
C21 C22 1.382(4)
C22 H22 0.9300
C23 H23A 0.9700
C23 H23B 0.9700
C23 C24 1.571(4)
C24 C25 1.531(4)
C24 C26 1.542(4)
C24 C27 1.482(4)
C25 H25A 0.9600
C25 H25B 0.9600
C25 H25C 0.9600
C26 H26A 0.9600
C26 H26B 0.9600
C26 H26C 0.9600
C27 N3 1.147(4)
